data_4106019
loop_
_publ_author_name
'Tardito, Saverio'
'Bassanetti, Irene'
'Bignardi, Chiara'
'Elviri, Lisa'
'Tegoni, Matteo'
'Mucchino, Claudio'
'Bussolati, Ovidio'
'Franchi-Gazzola, Renata'
'Marchi\`o, Luciano'

_publ_section_title
;
 Copper Binding Agents Acting as Copper Ionophores Lead to Caspase
 Inhibition and Paraptotic Cell Death in Human Cancer Cells
;
_journal_coden_ASTM JACSAT
_journal_issue 16
_journal_name_full 'Journal of the American Chemical Society'
_journal_page_first 6235
_journal_page_last 6242
_journal_paper_doi 10.1021/ja109413c
_journal_volume 133
_journal_year 2011
_chemical_formula_moiety 'C18 H22 Cl2 Cu N4 S'
_chemical_formula_sum 'C18 H22 Cl2 Cu N4 S'
_chemical_formula_weight 460.90
_space_group_IT_number 19
_symmetry_cell_setting orthorhombic
_symmetry_space_group_name_Hall 'P 2ac 2ab'
_symmetry_space_group_name_H-M 'P 21 21 21'
_atom_sites_solution_hydrogens geom
_atom_sites_solution_primary direct
_atom_sites_solution_secondary difmap
_audit_creation_method SHELXL-97
_cell_angle_alpha 90.00
_cell_angle_beta 90.00
_cell_angle_gamma 90.00
_cell_formula_units_Z 4
_cell_length_a 7.263(1)
_cell_length_b 15.448(2)
_cell_length_c 18.549(2)
_cell_measurement_reflns_used 16610
_cell_measurement_temperature 293(2)
_cell_measurement_theta_max 26.43
_cell_measurement_theta_min 1.72
_cell_volume 2081.2(5)
_computing_cell_refinement Saint
_computing_data_collection Smart
_computing_data_reduction Saint
_computing_structure_refinement 'SHELXL-97 (Sheldrick, 1997)'
_computing_structure_solution Sir2004
_diffrn_ambient_temperature 293(2)
_diffrn_measured_fraction_theta_full 1.000
_diffrn_measured_fraction_theta_max 1.000
_diffrn_measurement_device_type 'Bruker Smart ApexII'
_diffrn_measurement_method 'theta & omega scan'
_diffrn_radiation_monochromator graphite
_diffrn_radiation_source 'fine-focus sealed tube'
_diffrn_radiation_type MoK\a
_diffrn_radiation_wavelength 0.71073
_diffrn_reflns_av_R_equivalents 0.0506
_diffrn_reflns_av_sigmaI/netI 0.0368
_diffrn_reflns_limit_h_max 9
_diffrn_reflns_limit_h_min -9
_diffrn_reflns_limit_k_max 19
_diffrn_reflns_limit_k_min -19
_diffrn_reflns_limit_l_max 23
_diffrn_reflns_limit_l_min -23
_diffrn_reflns_number 25537
_diffrn_reflns_theta_full 26.43
_diffrn_reflns_theta_max 26.43
_diffrn_reflns_theta_min 1.72
_diffrn_standards_decay_% none
_exptl_absorpt_coefficient_mu 1.416
_exptl_absorpt_correction_T_max 1.000
_exptl_absorpt_correction_T_min 0.812
_exptl_absorpt_correction_type multi-scan
_exptl_absorpt_process_details SADABS
_exptl_crystal_colour green
_exptl_crystal_density_diffrn 1.471
_exptl_crystal_description prism
_exptl_crystal_F_000 948
_exptl_crystal_size_max 0.23
_exptl_crystal_size_mid 0.22
_exptl_crystal_size_min 0.14
_refine_diff_density_max 0.286
_refine_diff_density_min -0.206
_refine_diff_density_rms 0.045
_refine_ls_abs_structure_details 'Flack H D (1983), Acta Cryst. A39, 876-881'
_refine_ls_abs_structure_Flack -0.001(13)
_refine_ls_extinction_method none
_refine_ls_goodness_of_fit_ref 1.034
_refine_ls_hydrogen_treatment constr
_refine_ls_matrix_type full
_refine_ls_number_parameters 239
_refine_ls_number_reflns 4282
_refine_ls_number_restraints 0
_refine_ls_restrained_S_all 1.034
_refine_ls_R_factor_all 0.0485
_refine_ls_R_factor_gt 0.0336
_refine_ls_shift/su_max 0.001
_refine_ls_shift/su_mean 0.000
_refine_ls_structure_factor_coef Fsqd
_refine_ls_weighting_details 'calc w=1/[\s^2^(Fo^2^)+(0.0410P)^2^+0.0000P] where P=(Fo^2^+2Fc^2^)/3'
_refine_ls_weighting_scheme calc
_refine_ls_wR_factor_gt 0.0755
_refine_ls_wR_factor_ref 0.0821
_reflns_number_gt 3382
_reflns_number_total 4282
_reflns_threshold_expression >2sigma(I)
_cod_data_source_file ja109413c_si_015.cif
_cod_data_source_block mf23
_cod_depositor_comments
;
 Updated bibliographic information.

 Antanas Vaitkus,
 2019-10-11
;
_cod_database_code 4106019

loop_
_symmetry_equiv_pos_as_xyz
'x, y, z'
'-x+1/2, -y, z+1/2'
'x+1/2, -y+1/2, -z'
'-x, y+1/2, -z+1/2'

loop_
_atom_site_label
_atom_site_type_symbol
_atom_site_fract_x
_atom_site_fract_y
_atom_site_fract_z
_atom_site_U_iso_or_equiv
_atom_site_adp_type
_atom_site_occupancy
_atom_site_symmetry_multiplicity
_atom_site_calc_flag
_atom_site_refinement_flags
Cu Cu 0.40145(5) 0.12288(2) 0.29391(2) 0.04851(12) Uani 1 1 d .
Cl1 Cl 0.58579(16) 0.15772(6) 0.20212(5) 0.0795(3) Uani 1 1 d .
Cl2 Cl 0.36849(17) 0.25282(5) 0.34003(5) 0.0784(3) Uani 1 1 d .
S13 S 0.75713(13) -0.12004(6) 0.34013(6) 0.0711(3) Uani 1 1 d .
N11 N 0.3548(4) -0.04330(14) 0.37058(12) 0.0442(6) Uani 1 1 d .
N21 N 0.3831(4) 0.04443(13) 0.38163(12) 0.0436(6) Uani 1 1 d .
C31 C 0.3073(5) -0.0829(2) 0.43267(16) 0.0482(8) Uani 1 1 d .
N22 N 0.2601(4) 0.03817(15) 0.23727(13) 0.0475(6) Uani 1 1 d .
C11 C 0.3510(5) 0.0566(2) 0.45201(16) 0.0503(8) Uani 1 1 d .
C23 C 0.5974(5) -0.0701(2) 0.27835(16) 0.0535(8) Uani 1 1 d .
H23A H 0.6245 -0.0088 0.2751 0.064 Uiso 1 1 calc R
H23B H 0.6142 -0.0951 0.2308 0.064 Uiso 1 1 calc R
N12 N 0.2696(3) -0.04902(15) 0.24746(13) 0.0436(6) Uani 1 1 d .
C73 C 0.8373(6) -0.0021(4) 0.5302(2) 0.0883(14) Uani 1 1 d .
H73 H 0.8367 -0.0180 0.5785 0.106 Uiso 1 1 calc R
C21 C 0.3044(5) -0.0218(2) 0.48403(17) 0.0532(8) Uani 1 1 d .
H21 H 0.2762 -0.0304 0.5324 0.064 Uiso 1 1 calc R
C52 C 0.1268(6) -0.1866(2) 0.2038(2) 0.0650(9) Uani 1 1 d .
H52A H 0.2370 -0.2123 0.1849 0.098 Uiso 1 1 calc R
H52B H 0.0242 -0.2020 0.1738 0.098 Uiso 1 1 calc R
H52C H 0.1059 -0.2073 0.2519 0.098 Uiso 1 1 calc R
C43 C 0.8478(5) 0.0442(2) 0.3874(2) 0.0738(11) Uani 1 1 d .
H43 H 0.8553 0.0602 0.3392 0.089 Uiso 1 1 calc R
C33 C 0.7996(4) -0.0396(2) 0.40532(18) 0.0542(8) Uani 1 1 d .
C51 C 0.2681(7) -0.1787(2) 0.4371(2) 0.0725(12) Uani 1 1 d .
H51A H 0.2294 -0.1931 0.4851 0.109 Uiso 1 1 calc R
H51B H 0.3776 -0.2105 0.4253 0.109 Uiso 1 1 calc R
H51C H 0.1723 -0.1933 0.4036 0.109 Uiso 1 1 calc R
C22 C 0.0583(4) -0.0278(2) 0.16693(18) 0.0532(8) Uani 1 1 d .
H22 H -0.0344 -0.0366 0.1331 0.064 Uiso 1 1 calc R
C83 C 0.7946(5) -0.0629(3) 0.4776(2) 0.0709(11) Uani 1 1 d .
H83 H 0.7629 -0.1191 0.4908 0.085 Uiso 1 1 calc R
C32 C 0.1475(4) -0.09032(18) 0.20505(17) 0.0453(7) Uani 1 1 d .
C12 C 0.1309(5) 0.05117(19) 0.18765(15) 0.0476(8) Uani 1 1 d .
C42 C 0.0850(6) 0.1406(2) 0.1624(2) 0.0665(10) Uani 1 1 d .
H42A H 0.0544 0.1761 0.2032 0.100 Uiso 1 1 calc R
H42B H -0.0180 0.1382 0.1301 0.100 Uiso 1 1 calc R
H42C H 0.1893 0.1648 0.1379 0.100 Uiso 1 1 calc R
C53 C 0.8845(7) 0.1039(3) 0.4397(3) 0.0982(15) Uani 1 1 d .
H53 H 0.9128 0.1605 0.4269 0.118 Uiso 1 1 calc R
C13 C 0.3966(5) -0.08194(17) 0.30142(15) 0.0475(7) Uani 1 1 d .
H13 H 0.3744 -0.1443 0.3058 0.057 Uiso 1 1 calc R
C41 C 0.3694(6) 0.1431(2) 0.48872(17) 0.0703(11) Uani 1 1 d .
H41A H 0.4915 0.1652 0.4814 0.105 Uiso 1 1 calc R
H41B H 0.3470 0.1365 0.5394 0.105 Uiso 1 1 calc R
H41C H 0.2814 0.1828 0.4687 0.105 Uiso 1 1 calc R
C63 C 0.8799(7) 0.0808(4) 0.5113(3) 0.1036(17) Uani 1 1 d .
H63 H 0.9059 0.1216 0.5468 0.124 Uiso 1 1 calc R

loop_
_atom_site_aniso_label
_atom_site_aniso_U_11
_atom_site_aniso_U_22
_atom_site_aniso_U_33
_atom_site_aniso_U_23
_atom_site_aniso_U_13
_atom_site_aniso_U_12
Cu 0.0653(2) 0.03235(17) 0.0479(2) -0.00277(17) 0.00179(19) -0.00621(19)
Cl1 0.0985(8) 0.0690(6) 0.0711(6) -0.0032(5) 0.0279(6) -0.0243(5)
Cl2 0.1338(10) 0.0331(4) 0.0685(6) -0.0050(4) 0.0078(7) 0.0012(5)
S13 0.0732(6) 0.0514(5) 0.0888(7) -0.0189(6) -0.0188(5) 0.0216(5)
N11 0.0599(16) 0.0306(12) 0.0421(13) -0.0009(10) -0.0024(12) 0.0016(12)
N21 0.0572(15) 0.0311(12) 0.0424(14) -0.0051(10) -0.0018(13) -0.0015(12)
C31 0.057(2) 0.0420(16) 0.0454(18) 0.0072(14) -0.0010(15) -0.0011(15)
N22 0.0639(17) 0.0333(13) 0.0454(14) 0.0006(11) -0.0019(13) -0.0020(12)
C11 0.065(2) 0.0402(17) 0.0455(18) -0.0042(14) -0.0027(16) 0.0077(15)
C23 0.063(2) 0.0500(17) 0.0473(18) -0.0122(14) -0.0003(17) 0.0086(17)
N12 0.0557(15) 0.0309(12) 0.0442(14) 0.0003(11) -0.0088(12) -0.0054(11)
C73 0.065(3) 0.136(4) 0.064(3) -0.021(3) 0.000(2) 0.013(3)
C21 0.068(2) 0.0512(19) 0.0403(17) 0.0056(15) 0.0020(16) 0.0021(17)
C52 0.084(3) 0.0439(17) 0.067(2) -0.0061(17) -0.009(2) -0.0122(18)
C43 0.083(3) 0.060(2) 0.078(3) 0.001(2) -0.023(2) -0.002(2)
C33 0.0476(19) 0.056(2) 0.059(2) -0.0050(17) -0.0051(16) 0.0101(16)
C51 0.113(3) 0.044(2) 0.061(2) 0.0095(17) -0.002(2) -0.006(2)
C22 0.058(2) 0.0505(18) 0.0508(18) -0.0026(15) -0.0119(16) -0.0006(16)
C83 0.056(2) 0.088(3) 0.069(3) 0.006(2) 0.0028(19) 0.004(2)
C32 0.0517(18) 0.0396(15) 0.0445(16) -0.0051(14) 0.0007(15) -0.0067(12)
C12 0.057(2) 0.0434(16) 0.0422(17) 0.0002(13) 0.0013(15) 0.0044(15)
C42 0.092(3) 0.0460(18) 0.061(2) 0.0033(16) -0.009(2) 0.0143(19)
C53 0.100(3) 0.059(3) 0.136(4) -0.019(3) -0.040(3) -0.007(3)
C13 0.0636(19) 0.0310(13) 0.0480(17) -0.0029(13) -0.0037(17) 0.0012(15)
C41 0.108(3) 0.057(2) 0.0465(19) -0.0130(16) -0.005(2) 0.006(2)
C63 0.075(3) 0.125(4) 0.111(4) -0.062(4) -0.021(3) 0.019(3)

loop_
_atom_type_symbol
_atom_type_description
_atom_type_scat_dispersion_real
_atom_type_scat_dispersion_imag
_atom_type_scat_source
C C 0.0033 0.0016 'International Tables Vol C Tables 4.2.6.8 and 6.1.1.4'
H H 0.0000 0.0000 'International Tables Vol C Tables 4.2.6.8 and 6.1.1.4'
N N 0.0061 0.0033 'International Tables Vol C Tables 4.2.6.8 and 6.1.1.4'
S S 0.1246 0.1234 'International Tables Vol C Tables 4.2.6.8 and 6.1.1.4'
Cl Cl 0.1484 0.1585 'International Tables Vol C Tables 4.2.6.8 and 6.1.1.4'
Cu Cu 0.3201 1.2651 'International Tables Vol C Tables 4.2.6.8 and 6.1.1.4'

loop_
_geom_angle_atom_site_label_1
_geom_angle_atom_site_label_2
_geom_angle_atom_site_label_3
_geom_angle
N22 Cu N21 89.80(10)
N22 Cu Cl2 139.42(8)
N21 Cu Cl2 103.06(7)
N22 Cu Cl1 93.79(8)
N21 Cu Cl1 142.53(8)
Cl2 Cu Cl1 98.18(4)
C33 S13 C23 104.32(15)
C31 N11 N21 110.8(2)
C31 N11 C13 128.6(2)
N21 N11 C13 120.2(2)
C11 N21 N11 104.8(2)
C11 N21 Cu 135.06(19)
N11 N21 Cu 118.31(17)
C21 C31 N11 107.0(3)
C21 C31 C51 130.4(3)
N11 C31 C51 122.6(3)
C12 N22 N12 106.3(2)
C12 N22 Cu 129.6(2)
N12 N22 Cu 123.88(19)
N21 C11 C21 109.6(3)
N21 C11 C41 123.3(3)
C21 C11 C41 127.0(3)
C13 C23 S13 112.6(2)
C13 C23 H23A 109.1
S13 C23 H23A 109.1
C13 C23 H23B 109.1
S13 C23 H23B 109.1
H23A C23 H23B 107.8
C32 N12 N22 110.8(2)
C32 N12 C13 130.9(2)
N22 N12 C13 118.3(2)
C63 C73 C83 120.4(5)
C63 C73 H73 119.8
C83 C73 H73 119.8
C31 C21 C11 107.8(3)
C31 C21 H21 126.1
C11 C21 H21 126.1
C32 C52 H52A 109.5
C32 C52 H52B 109.5
H52A C52 H52B 109.5
C32 C52 H52C 109.5
H52A C52 H52C 109.5
H52B C52 H52C 109.5
C53 C43 C33 120.8(4)
C53 C43 H43 119.6
C33 C43 H43 119.6
C43 C33 C83 118.8(3)
C43 C33 S13 122.7(3)
C83 C33 S13 118.4(3)
C31 C51 H51A 109.5
C31 C51 H51B 109.5
H51A C51 H51B 109.5
C31 C51 H51C 109.5
H51A C51 H51C 109.5
H51B C51 H51C 109.5
C32 C22 C12 107.5(3)
C32 C22 H22 126.3
C12 C22 H22 126.3
C33 C83 C73 119.7(4)
C33 C83 H83 120.1
C73 C83 H83 120.1
N12 C32 C22 106.3(3)
N12 C32 C52 123.1(3)
C22 C32 C52 130.6(3)
N22 C12 C22 109.1(3)
N22 C12 C42 120.9(3)
C22 C12 C42 130.0(3)
C12 C42 H42A 109.5
C12 C42 H42B 109.5
H42A C42 H42B 109.5
C12 C42 H42C 109.5
H42A C42 H42C 109.5
H42B C42 H42C 109.5
C43 C53 C63 120.4(5)
C43 C53 H53 119.8
C63 C53 H53 119.8
N11 C13 N12 109.5(2)
N11 C13 C23 113.5(2)
N12 C13 C23 111.8(2)
N11 C13 H13 107.3
N12 C13 H13 107.3
C23 C13 H13 107.3
C11 C41 H41A 109.5
C11 C41 H41B 109.5
H41A C41 H41B 109.5
C11 C41 H41C 109.5
H41A C41 H41C 109.5
H41B C41 H41C 109.5
C73 C63 C53 119.8(4)
C73 C63 H63 120.1
C53 C63 H63 120.1

loop_
_geom_bond_atom_site_label_1
_geom_bond_atom_site_label_2
_geom_bond_distance
Cu N22 1.967(2)
Cu N21 2.033(2)
Cu Cl2 2.1952(9)
Cu Cl1 2.2319(10)
S13 C33 1.761(3)
S13 C23 1.804(3)
N11 C31 1.349(4)
N11 N21 1.386(3)
N11 C13 1.447(4)
N21 C11 1.339(4)
C31 C21 1.341(4)
C31 C51 1.509(4)
N22 C12 1.330(4)
N22 N12 1.362(3)
C11 C21 1.391(4)
C11 C41 1.506(4)
C23 C13 1.531(5)
C23 H23A 0.9700
C23 H23B 0.9700
N12 C32 1.346(4)
N12 C13 1.453(4)
C73 C63 1.362(7)
C73 C83 1.389(6)
C73 H73 0.9300
C21 H21 0.9300
C52 C32 1.495(4)
C52 H52A 0.9600
C52 H52B 0.9600
C52 H52C 0.9600
C43 C53 1.364(6)
C43 C33 1.381(5)
C43 H43 0.9300
C33 C83 1.389(5)
C51 H51A 0.9600
C51 H51B 0.9600
C51 H51C 0.9600
C22 C32 1.361(4)
C22 C12 1.383(4)
C22 H22 0.9300
C83 H83 0.9300
C12 C42 1.495(4)
C42 H42A 0.9600
C42 H42B 0.9600
C42 H42C 0.9600
C53 C63 1.376(7)
C53 H53 0.9300
C13 H13 0.9800
C41 H41A 0.9600
C41 H41B 0.9600
C41 H41C 0.9600
C63 H63 0.9300
